data_2211264
loop_
_publ_author_name
'Yu, Zong-Xue'
'Qi, Jun-Sheng'
'Liang, Ke-Zhong'
'Sun, Yu-Xi'

_publ_section_title
;
 Bis[2-hydroxy-<i>N</i>'-(2-methoxybenzylidene)benzohydrazidato]zinc(II)
;
_journal_coeditor_code AT2156
_journal_issue 12
_journal_name_full 'Acta Crystallographica Section E'
_journal_page_first m3284
_journal_page_last m3286
_journal_paper_doi 10.1107/S1600536806046745
_journal_volume 62
_journal_year 2006
_chemical_formula_iupac '[Zn (C15 H13 N2 O3)2]'
_chemical_formula_moiety 'C30 H26 N4 O6 Zn'
_chemical_formula_sum 'C30 H26 N4 O6 Zn'
_chemical_formula_weight 603.92
_chemical_name_systematic
;
Bis[2-hydroxy-N'-(2-methoxybenzylidene)benzohydrazide]zinc(II)
;
_space_group_IT_number 92
_symmetry_cell_setting tetragonal
_symmetry_space_group_name_Hall 'P 4abw 2nw'
_symmetry_space_group_name_H-M 'P 41 21 2'
_atom_sites_solution_hydrogens geom
_atom_sites_solution_primary direct
_atom_sites_solution_secondary difmap
_audit_creation_method SHELXL-97
_cell_angle_alpha 90.00
_cell_angle_beta 90.00
_cell_angle_gamma 90.00
_cell_formula_units_Z 4
_cell_length_a 10.3578(6)
_cell_length_b 10.3578(6)
_cell_length_c 25.651(3)
_cell_measurement_reflns_used 5085
_cell_measurement_temperature 295(2)
_cell_measurement_theta_max 26.40
_cell_measurement_theta_min 2.527
_cell_volume 2751.9(4)
_computing_cell_refinement 'SAINT-Plus (Bruker, 2002)'
_computing_data_collection 'SMART (Bruker, 2002)'
_computing_data_reduction SAINT-Plus
_computing_molecular_graphics 'SHELXTL (Bruker, 2002)'
_computing_publication_material SHELXL97
_computing_structure_refinement 'SHELXL97 (Sheldrick, 1997)'
_computing_structure_solution 'SHELXS97 (Sheldrick, 1997)'
_diffrn_ambient_temperature 295(2)
_diffrn_measured_fraction_theta_full 1.000
_diffrn_measured_fraction_theta_max 1.000
_diffrn_measurement_device_type 'Bruker APEX area-detector'
_diffrn_measurement_method '\f and \w'
_diffrn_radiation_monochromator graphite
_diffrn_radiation_source 'fine-focus sealed tube'
_diffrn_radiation_type MoK\a
_diffrn_radiation_wavelength 0.71073
_diffrn_reflns_av_R_equivalents 0.0276
_diffrn_reflns_av_sigmaI/netI 0.0234
_diffrn_reflns_limit_h_max 13
_diffrn_reflns_limit_h_min -12
_diffrn_reflns_limit_k_max 12
_diffrn_reflns_limit_k_min -12
_diffrn_reflns_limit_l_max 32
_diffrn_reflns_limit_l_min -32
_diffrn_reflns_number 22149
_diffrn_reflns_theta_full 26.50
_diffrn_reflns_theta_max 26.50
_diffrn_reflns_theta_min 2.12
_diffrn_standards_decay_% 0
_diffrn_standards_number 0
_exptl_absorpt_coefficient_mu 0.944
_exptl_absorpt_correction_T_max 0.8636
_exptl_absorpt_correction_T_min 0.7982
_exptl_absorpt_correction_type multi-scan
_exptl_absorpt_process_details '(SADABS; Sheldrick, 1996)'
_exptl_crystal_colour colourless
_exptl_crystal_density_diffrn 1.458
_exptl_crystal_density_method 'not measured'
_exptl_crystal_description block
_exptl_crystal_F_000 1248
_exptl_crystal_size_max 0.41
_exptl_crystal_size_mid 0.18
_exptl_crystal_size_min 0.16
_refine_diff_density_max 0.441
_refine_diff_density_min -0.200
_refine_ls_abs_structure_details 'Flack (1983), 1128 Freidel pairs'
_refine_ls_abs_structure_Flack 0.083(15)
_refine_ls_extinction_method none
_refine_ls_goodness_of_fit_ref 1.143
_refine_ls_hydrogen_treatment constr
_refine_ls_matrix_type full
_refine_ls_number_parameters 188
_refine_ls_number_reflns 2853
_refine_ls_number_restraints 0
_refine_ls_restrained_S_all 1.143
_refine_ls_R_factor_all 0.0391
_refine_ls_R_factor_gt 0.0374
_refine_ls_shift/su_max 0.001
_refine_ls_shift/su_mean 0.000
_refine_ls_structure_factor_coef Fsqd
_refine_ls_weighting_details 'calc w=1/[\s^2^(Fo^2^)+(0.0641P)^2^+0.709P] where P=(Fo^2^+2Fc^2^)/3'
_refine_ls_weighting_scheme calc
_refine_ls_wR_factor_gt 0.1031
_refine_ls_wR_factor_ref 0.1046
_reflns_number_gt 2737
_reflns_number_total 2853
_reflns_threshold_expression I>2\s(I)
_cod_data_source_file at2156.cif
_cod_data_source_block I
_cod_original_cell_volume 2752.0(4)
_cod_database_code 2211264
_cod_database_fobs_code 2211264

loop_
_symmetry_equiv_pos_as_xyz
'x, y, z'
'-x, -y, z+1/2'
'-y+1/2, x+1/2, z+1/4'
'y+1/2, -x+1/2, z+3/4'
'-x+1/2, y+1/2, -z+1/4'
'x+1/2, -y+1/2, -z+3/4'
'y, x, -z'
'-y, -x, -z+1/2'

loop_
_atom_site_type_symbol
_atom_site_label
_atom_site_fract_x
_atom_site_fract_y
_atom_site_fract_z
_atom_site_U_iso_or_equiv
_atom_site_adp_type
_atom_site_calc_flag
_atom_site_refinement_flags
_atom_site_occupancy
Zn Zn 0.71821(3) 0.71821(3) 0.0000 0.03632(14) Uani d S 1
N N2 0.5997(2) 0.8422(2) 0.03465(8) 0.0301(4) Uani d . 1
N N1 0.5747(2) 0.95204(19) 0.00484(9) 0.0344(5) Uani d . 1
O O3 0.63387(19) 0.58006(18) 0.05499(8) 0.0388(4) Uani d . 1
C C10 0.6188(3) 0.6136(3) 0.10710(10) 0.0360(5) Uani d . 1
C C8 0.5533(3) 0.8417(3) 0.08096(11) 0.0378(6) Uani d . 1
H H8 0.5018 0.9108 0.0911 0.045 Uiso calc R 1
C C11 0.6408(3) 0.5264(3) 0.14697(12) 0.0460(7) Uani d . 1
H H11 0.6677 0.4429 0.1392 0.055 Uiso calc R 1
C C9 0.5765(3) 0.7395(3) 0.11857(10) 0.0359(6) Uani d . 1
C C14 0.5567(3) 0.7718(3) 0.17110(11) 0.0489(7) Uani d . 1
H H14 0.5263 0.8537 0.1795 0.059 Uiso calc R 1
C C13 0.5812(4) 0.6845(4) 0.21070(12) 0.0579(9) Uani d . 1
H H13 0.5693 0.7082 0.2453 0.070 Uiso calc R 1
C C12 0.6230(3) 0.5632(4) 0.19840(13) 0.0558(9) Uani d . 1
H H12 0.6397 0.5044 0.2250 0.067 Uiso calc R 1
C C15 0.6396(4) 0.4452(3) 0.04189(14) 0.0536(8) Uani d . 1
H H15A 0.7167 0.4081 0.0563 0.080 Uiso calc R 1
H H15B 0.6406 0.4356 0.0047 0.080 Uiso calc R 1
H H15C 0.5655 0.4018 0.0560 0.080 Uiso calc R 1
O O1 0.4886(3) 1.1807(2) -0.01308(10) 0.0723(9) Uani d . 1
H H1 0.5055 1.1173 0.0048 0.108 Uiso calc R 1
C C6 0.6293(3) 1.0664(3) -0.07273(10) 0.0346(5) Uani d . 1
C C5 0.6883(3) 1.0673(3) -0.12120(12) 0.0481(7) Uani d . 1
H H5 0.7397 0.9976 -0.1308 0.058 Uiso calc R 1
C C7 0.6483(2) 0.9535(2) -0.03783(10) 0.0319(5) Uani d . 1
C C1 0.5510(3) 1.1715(3) -0.05933(12) 0.0463(7) Uani d . 1
O O2 0.73195(18) 0.86818(17) -0.04934(7) 0.0355(4) Uani d . 1
C C3 0.5959(4) 1.2708(3) -0.14174(12) 0.0562(8) Uani d . 1
H H3 0.5848 1.3392 -0.1648 0.067 Uiso calc R 1
C C2 0.5355(4) 1.2730(3) -0.09422(14) 0.0610(9) Uani d . 1
H H2 0.4837 1.3429 -0.0852 0.073 Uiso calc R 1
C C4 0.6729(4) 1.1684(4) -0.15552(12) 0.0572(9) Uani d . 1
H H4 0.7142 1.1674 -0.1877 0.069 Uiso calc R 1

loop_
_atom_site_aniso_label
_atom_site_aniso_U_11
_atom_site_aniso_U_22
_atom_site_aniso_U_33
_atom_site_aniso_U_12
_atom_site_aniso_U_13
_atom_site_aniso_U_23
Zn 0.03242(16) 0.03242(16) 0.0441(2) 0.00417(17) -0.00060(13) 0.00060(13)
N2 0.0315(11) 0.0258(10) 0.0329(10) 0.0047(8) 0.0008(8) 0.0026(8)
N1 0.0373(11) 0.0271(10) 0.0387(11) 0.0085(8) 0.0045(10) 0.0060(9)
O3 0.0447(10) 0.0270(9) 0.0447(10) -0.0002(8) 0.0023(8) 0.0059(8)
C10 0.0288(12) 0.0340(13) 0.0453(13) -0.0007(9) -0.0039(11) 0.0083(12)
C8 0.0411(14) 0.0304(13) 0.0419(14) 0.0065(11) 0.0029(11) 0.0019(11)
C11 0.0419(16) 0.0409(16) 0.0553(16) 0.0027(12) -0.0062(13) 0.0164(13)
C9 0.0341(13) 0.0381(14) 0.0356(12) -0.0010(11) -0.0001(10) 0.0061(10)
C14 0.0581(18) 0.0469(16) 0.0418(15) -0.0039(15) 0.0019(13) 0.0008(13)
C13 0.065(2) 0.073(2) 0.0360(14) -0.0127(18) -0.0054(14) 0.0106(15)
C12 0.0557(19) 0.060(2) 0.0518(17) -0.0057(16) -0.0129(14) 0.0260(16)
C15 0.069(2) 0.0296(15) 0.0620(19) 0.0046(13) 0.0107(17) 0.0018(13)
O1 0.114(2) 0.0422(13) 0.0601(15) 0.0353(14) 0.0364(15) 0.0130(10)
C6 0.0393(14) 0.0272(12) 0.0374(13) -0.0002(10) -0.0016(10) 0.0036(10)
C5 0.059(2) 0.0426(15) 0.0430(15) 0.0034(14) 0.0085(13) 0.0045(13)
C7 0.0318(13) 0.0260(12) 0.0378(12) 0.0001(9) -0.0023(10) 0.0017(10)
C1 0.0627(19) 0.0303(13) 0.0458(15) 0.0060(13) 0.0058(14) 0.0047(12)
O2 0.0346(9) 0.0327(9) 0.0393(9) 0.0046(7) 0.0067(8) 0.0043(7)
C3 0.080(2) 0.0381(15) 0.0505(17) -0.0056(17) -0.0097(16) 0.0160(14)
C2 0.083(3) 0.0346(15) 0.065(2) 0.0133(17) 0.0072(18) 0.0116(15)
C4 0.074(2) 0.0564(19) 0.0411(16) -0.0100(18) 0.0066(15) 0.0100(14)

loop_
_atom_type_symbol
_atom_type_description
_atom_type_scat_dispersion_real
_atom_type_scat_dispersion_imag
_atom_type_scat_source
C C 0.0033 0.0016 'International Tables Vol C Tables 4.2.6.8 and 6.1.1.4'
H H 0.0000 0.0000 'International Tables Vol C Tables 4.2.6.8 and 6.1.1.4'
N N 0.0061 0.0033 'International Tables Vol C Tables 4.2.6.8 and 6.1.1.4'
O O 0.0106 0.0060 'International Tables Vol C Tables 4.2.6.8 and 6.1.1.4'
Zn Zn 0.2839 1.4301 'International Tables Vol C Tables 4.2.6.8 and 6.1.1.4'

loop_
_geom_angle_atom_site_label_1
_geom_angle_atom_site_label_2
_geom_angle_atom_site_label_3
_geom_angle_site_symmetry_1
_geom_angle_site_symmetry_3
_geom_angle
_geom_angle_publ_flag
N2 Zn N2 7 . 177.68(13) y
N2 Zn O2 7 7 79.96(8) ?
N2 Zn O2 . 7 98.63(8) y
N2 Zn O2 7 . 98.63(8) ?
N2 Zn O2 . . 79.96(8) y
O2 Zn O2 7 . 106.70(11) y
N2 Zn O3 7 7 83.56(8) ?
N2 Zn O3 . 7 98.18(8) y
O2 Zn O3 7 7 159.88(7) ?
O2 Zn O3 . 7 87.07(8) y
N2 Zn O3 7 . 98.18(8) ?
N2 Zn O3 . . 83.56(8) y
O2 Zn O3 7 . 87.07(8) ?
O2 Zn O3 . . 159.88(7) y
O3 Zn O3 7 . 83.90(11) y
C8 N2 N1 . . 116.3(2) ?
C8 N2 Zn . . 130.06(18) ?
N1 N2 Zn . . 113.35(15) ?
C7 N1 N2 . . 110.7(2) ?
C10 O3 C15 . . 118.2(2) ?
C10 O3 Zn . . 120.06(16) ?
C15 O3 Zn . . 117.87(18) ?
C11 C10 O3 . . 121.9(3) ?
C11 C10 C9 . . 120.2(3) ?
O3 C10 C9 . . 117.9(2) ?
N2 C8 C9 . . 123.8(2) ?
N2 C8 H8 . . 118.1 ?
C9 C8 H8 . . 118.1 ?
C10 C11 C12 . . 120.1(3) ?
C10 C11 H11 . . 119.9 ?
C12 C11 H11 . . 119.9 ?
C14 C9 C10 . . 117.8(3) ?
C14 C9 C8 . . 116.1(3) ?
C10 C9 C8 . . 126.0(2) ?
C13 C14 C9 . . 121.5(3) ?
C13 C14 H14 . . 119.2 ?
C9 C14 H14 . . 119.2 ?
C12 C13 C14 . . 119.3(3) ?
C12 C13 H13 . . 120.3 ?
C14 C13 H13 . . 120.3 ?
C13 C12 C11 . . 121.0(3) ?
C13 C12 H12 . . 119.5 ?
C11 C12 H12 . . 119.5 ?
O3 C15 H15A . . 109.5 ?
O3 C15 H15B . . 109.5 ?
H15A C15 H15B . . 109.5 ?
O3 C15 H15C . . 109.5 ?
H15A C15 H15C . . 109.5 ?
H15B C15 H15C . . 109.5 ?
C1 O1 H1 . . 109.5 ?
C5 C6 C1 . . 118.1(3) ?
C5 C6 C7 . . 119.2(3) ?
C1 C6 C7 . . 122.7(2) ?
C4 C5 C6 . . 121.8(3) ?
C4 C5 H5 . . 119.1 ?
C6 C5 H5 . . 119.1 ?
O2 C7 N1 . . 124.8(2) ?
O2 C7 C6 . . 119.8(2) ?
N1 C7 C6 . . 115.3(2) ?
O1 C1 C2 . . 117.1(3) ?
O1 C1 C6 . . 123.1(3) ?
C2 C1 C6 . . 119.8(3) ?
C7 O2 Zn . . 110.05(16) ?
C2 C3 C4 . . 120.5(3) ?
C2 C3 H3 . . 119.8 ?
C4 C3 H3 . . 119.8 ?
C3 C2 C1 . . 120.5(3) ?
C3 C2 H2 . . 119.8 ?
C1 C2 H2 . . 119.8 ?
C3 C4 C5 . . 119.3(3) ?
C3 C4 H4 . . 120.3 ?
C5 C4 H4 . . 120.3 ?

loop_
_geom_bond_atom_site_label_1
_geom_bond_atom_site_label_2
_geom_bond_site_symmetry_2
_geom_bond_distance
_geom_bond_publ_flag
Zn N2 7 1.987(2) ?
Zn N2 . 1.987(2) y
Zn O2 7 2.0088(17) ?
Zn O2 . 2.009(2) y
Zn O3 7 2.191(2) ?
Zn O3 . 2.191(2) y
N2 C8 . 1.281(3) ?
N2 N1 . 1.395(3) ?
N1 C7 . 1.334(3) ?
O3 C10 . 1.390(3) ?
O3 C15 . 1.438(4) ?
C10 C11 . 1.384(4) ?
C10 C9 . 1.407(4) ?
C8 C9 . 1.452(4) ?
C8 H8 . 0.9300 ?
C11 C12 . 1.386(5) ?
C11 H11 . 0.9300 ?
C9 C14 . 1.403(4) ?
C14 C13 . 1.383(5) ?
C14 H14 . 0.9300 ?
C13 C12 . 1.366(6) ?
C13 H13 . 0.9300 ?
C12 H12 . 0.9300 ?
C15 H15A . 0.9600 ?
C15 H15B . 0.9600 ?
C15 H15C . 0.9600 ?
O1 C1 . 1.354(4) ?
O1 H1 . 0.8200 ?
C6 C5 . 1.385(4) ?
C6 C1 . 1.400(4) ?
C6 C7 . 1.485(3) ?
C5 C4 . 1.378(5) ?
C5 H5 . 0.9300 ?
C7 O2 . 1.272(3) ?
C1 C2 . 1.390(4) ?
C3 C2 . 1.370(5) ?
C3 C4 . 1.373(5) ?
C3 H3 . 0.9300 ?
C2 H2 . 0.9300 ?
C4 H4 . 0.9300 ?

loop_
_geom_hbond_atom_site_label_D
_geom_hbond_atom_site_label_H
_geom_hbond_atom_site_label_A
_geom_hbond_distance_DH
_geom_hbond_distance_HA
_geom_hbond_distance_DA
_geom_hbond_angle_DHA
O1 H1 N1 0.82 1.86 2.572(3) 145.1

loop_
_geom_torsion_atom_site_label_1
_geom_torsion_atom_site_label_2
_geom_torsion_atom_site_label_3
_geom_torsion_atom_site_label_4
_geom_torsion_site_symmetry_1
_geom_torsion
N2 Zn N2 C8 7 -111.6(3)
O2 Zn N2 C8 7 -58.9(3)
O2 Zn N2 C8 . -164.5(3)
O3 Zn N2 C8 7 110.0(3)
O3 Zn N2 C8 . 27.1(3)
N2 Zn N2 N1 7 61.52(16)
O2 Zn N2 N1 7 114.16(17)
O2 Zn N2 N1 . 8.59(17)
O3 Zn N2 N1 7 -76.95(18)
O3 Zn N2 N1 . -159.81(18)
C8 N2 N1 C7 . 167.4(2)
Zn N2 N1 C7 . -6.7(3)
N2 Zn O3 C10 7 133.18(19)
N2 Zn O3 C10 . -45.27(19)
O2 Zn O3 C10 7 53.76(19)
O2 Zn O3 C10 . -80.4(3)
O3 Zn O3 C10 7 -144.2(2)
N2 Zn O3 C15 7 -24.2(2)
N2 Zn O3 C15 . 157.3(2)
O2 Zn O3 C15 7 -103.6(2)
O2 Zn O3 C15 . 122.2(3)
O3 Zn O3 C15 7 58.4(2)
C15 O3 C10 C11 . 16.2(4)
Zn O3 C10 C11 . -141.1(2)
C15 O3 C10 C9 . -162.1(3)
Zn O3 C10 C9 . 40.6(3)
N1 N2 C8 C9 . -175.9(2)
Zn N2 C8 C9 . -3.0(4)
O3 C10 C11 C12 . -179.1(3)
C9 C10 C11 C12 . -0.8(4)
C11 C10 C9 C14 . -0.7(4)
O3 C10 C9 C14 . 177.7(3)
C11 C10 C9 C8 . 178.1(3)
O3 C10 C9 C8 . -3.5(4)
N2 C8 C9 C14 . 159.6(3)
N2 C8 C9 C10 . -19.2(5)
C10 C9 C14 C13 . 1.9(5)
C8 C9 C14 C13 . -177.0(3)
C9 C14 C13 C12 . -1.5(5)
C14 C13 C12 C11 . -0.1(5)
C10 C11 C12 C13 . 1.2(5)
C1 C6 C5 C4 . 0.7(5)
C7 C6 C5 C4 . 179.2(3)
N2 N1 C7 O2 . -1.4(4)
N2 N1 C7 C6 . 179.7(2)
C5 C6 C7 O2 . 9.8(4)
C1 C6 C7 O2 . -171.8(3)
C5 C6 C7 N1 . -171.3(3)
C1 C6 C7 N1 . 7.1(4)
C5 C6 C1 O1 . 179.9(3)
C7 C6 C1 O1 . 1.5(5)
C5 C6 C1 C2 . -0.5(5)
C7 C6 C1 C2 . -178.8(3)
N1 C7 O2 Zn . 8.6(3)
C6 C7 O2 Zn . -172.63(18)
N2 Zn O2 C7 7 173.00(18)
N2 Zn O2 C7 . -8.88(18)
O2 Zn O2 C7 7 -104.96(18)
O3 Zn O2 C7 7 89.96(18)
O3 Zn O2 C7 . 26.6(3)
C4 C3 C2 C1 . -0.1(6)
O1 C1 C2 C3 . 179.8(4)
C6 C1 C2 C3 . 0.2(6)
C2 C3 C4 C5 . 0.4(6)
C6 C5 C4 C3 . -0.7(6)
